data_2015959
loop_
_publ_author_name
'Xie, Hong-Zhen'
'Pan, Wei-Juan'

_publ_section_title
;
 A planar cyclic hexamer of water molecules in
 dichlorido(2,4,6-tri-2-pyridyl-1,3,5-triazine)cadmium(II) trihydrate
;
_journal_coeditor_code LN3046
_journal_issue 5
_journal_name_full 'Acta Crystallographica Section C'
_journal_page_first m204
_journal_page_last m206
_journal_paper_doi 10.1107/S0108270107015703
_journal_volume 63
_journal_year 2007
_chemical_formula_iupac '[Cd Cl2 (C18 H12 N6)], 3H2 O'
_chemical_formula_moiety 'C18 H12 Cd Cl2 N6, 3(H2 O)'
_chemical_formula_sum 'C18 H18 Cd Cl2 N6 O3'
_chemical_formula_weight 549.68
_chemical_name_systematic
;
dichlorido(2,4,6-tri-2-pyridyl-1,3,5-triazine)cadmium(II) trihydrate
;
_space_group_IT_number 2
_symmetry_cell_setting triclinic
_symmetry_space_group_name_Hall '-P 1'
_symmetry_space_group_name_H-M 'P -1'
_atom_sites_solution_hydrogens geom
_atom_sites_solution_primary direct
_atom_sites_solution_secondary difmap
_audit_creation_method SHELXL-97
_cell_angle_alpha 106.71(3)
_cell_angle_beta 98.67(3)
_cell_angle_gamma 99.21(3)
_cell_formula_units_Z 2
_cell_length_a 8.9567(18)
_cell_length_b 11.118(2)
_cell_length_c 11.568(2)
_cell_measurement_reflns_used 9394
_cell_measurement_temperature 298(2)
_cell_measurement_theta_max 27.47
_cell_measurement_theta_min 3.12
_cell_volume 1065.2(4)
_computing_cell_refinement RAPID-AUTO
_computing_data_collection 'RAPID-AUTO (Rigaku Corporation, 1998)'
_computing_data_reduction 'CrystalStructure (Rigaku/MSC, 2002)'
_computing_molecular_graphics 'ORTEPII (Johnson, 1976)'
_computing_publication_material SHELXL97
_computing_structure_refinement 'SHELXL97 (Sheldrick, 1997)'
_computing_structure_solution 'SHELXS97 (Sheldrick, 1997)'
_diffrn_ambient_temperature 298(2)
_diffrn_measured_fraction_theta_full 0.989
_diffrn_measured_fraction_theta_max 0.989
_diffrn_measurement_device_type 'Rigaku R-AXIS RAPID'
_diffrn_measurement_method \w
_diffrn_radiation_monochromator graphite
_diffrn_radiation_source 'fine-focus sealed tube'
_diffrn_radiation_type MoK\a
_diffrn_radiation_wavelength 0.71073
_diffrn_reflns_av_R_equivalents 0.0376
_diffrn_reflns_av_sigmaI/netI 0.0487
_diffrn_reflns_limit_h_max 11
_diffrn_reflns_limit_h_min -11
_diffrn_reflns_limit_k_max 13
_diffrn_reflns_limit_k_min -14
_diffrn_reflns_limit_l_max 14
_diffrn_reflns_limit_l_min -14
_diffrn_reflns_number 10540
_diffrn_reflns_theta_full 27.47
_diffrn_reflns_theta_max 27.47
_diffrn_reflns_theta_min 3.12
_diffrn_standards_decay_% 0
_diffrn_standards_interval_count 0
_diffrn_standards_interval_time 0
_diffrn_standards_number 0
_exptl_absorpt_coefficient_mu 1.308
_exptl_absorpt_correction_T_max 1.000
_exptl_absorpt_correction_T_min 0.506
_exptl_absorpt_correction_type multi-scan
_exptl_absorpt_process_details '(ABSCOR; Higashi,1995)'
_exptl_crystal_colour yellow
_exptl_crystal_density_diffrn 1.714
_exptl_crystal_density_method 'not measured'
_exptl_crystal_description block
_exptl_crystal_F_000 548
_exptl_crystal_size_max 0.29
_exptl_crystal_size_mid 0.25
_exptl_crystal_size_min 0.22
_refine_diff_density_max 1.168
_refine_diff_density_min -0.827
_refine_ls_extinction_method none
_refine_ls_goodness_of_fit_ref 1.077
_refine_ls_hydrogen_treatment constr
_refine_ls_matrix_type full
_refine_ls_number_parameters 271
_refine_ls_number_reflns 4829
_refine_ls_number_restraints 0
_refine_ls_restrained_S_all 1.077
_refine_ls_R_factor_all 0.0468
_refine_ls_R_factor_gt 0.0393
_refine_ls_shift/su_max 0.001
_refine_ls_shift/su_mean 0.000
_refine_ls_structure_factor_coef Fsqd
_refine_ls_weighting_details 'calc w=1/[\s^2^(Fo^2^)+(0.0651P)^2^] where P=(Fo^2^+2Fc^2^)/3'
_refine_ls_weighting_scheme calc
_refine_ls_wR_factor_gt 0.1099
_refine_ls_wR_factor_ref 0.1138
_reflns_number_gt 4035
_reflns_number_total 4829
_reflns_threshold_expression I>2\s(I)
_cod_data_source_file ln3046.cif
_cod_data_source_block I
_cod_original_cell_volume 1065.3(4)
_cod_original_sg_symbol_Hall -P1
_cod_database_code 2015959
_cod_database_fobs_code 2015959

loop_
_symmetry_equiv_pos_as_xyz
'x, y, z'
'-x, -y, -z'

loop_
_atom_site_type_symbol
_atom_site_label
_atom_site_fract_x
_atom_site_fract_y
_atom_site_fract_z
_atom_site_U_iso_or_equiv
_atom_site_adp_type
_atom_site_calc_flag
_atom_site_refinement_flags
_atom_site_occupancy
Cd Cd1 0.68260(3) 0.94785(2) 0.74380(2) 0.04167(11) Uani d . 1
Cl Cl1 0.76603(14) 1.00000(12) 0.96329(9) 0.0663(3) Uani d . 1
Cl Cl2 0.59244(11) 1.12108(9) 0.67872(9) 0.0534(2) Uani d . 1
N N1 0.4416(3) 0.7979(3) 0.6987(2) 0.0373(6) Uani d . 1
N N2 0.6562(3) 0.7794(3) 0.5663(2) 0.0365(6) Uani d . 1
N N3 0.9248(3) 0.9437(3) 0.6761(2) 0.0394(6) Uani d . 1
N N4 0.4959(3) 0.6061(3) 0.4047(2) 0.0379(6) Uani d . 1
N N5 0.7536(3) 0.6859(3) 0.3925(2) 0.0404(6) Uani d . 1
N N6 0.4607(4) 0.4251(3) 0.1799(3) 0.0461(7) Uani d . 1
C C1 0.3401(4) 0.8058(3) 0.7724(3) 0.0427(7) Uani d . 1
H H1 0.3668 0.8700 0.8487 0.051 Uiso calc R 1
C C2 0.1982(4) 0.7236(4) 0.7406(3) 0.0476(8) Uani d . 1
H H2 0.1304 0.7321 0.7945 0.057 Uiso calc R 1
C C3 0.1578(4) 0.6290(4) 0.6285(3) 0.0467(8) Uani d . 1
H H3 0.0621 0.5723 0.6055 0.056 Uiso calc R 1
C C4 0.2605(4) 0.6183(3) 0.5493(3) 0.0426(7) Uani d . 1
H H4 0.2350 0.5556 0.4721 0.051 Uiso calc R 1
C C5 0.4012(4) 0.7034(3) 0.5888(3) 0.0351(6) Uani d . 1
C C6 0.5231(4) 0.6948(3) 0.5143(3) 0.0357(6) Uani d . 1
C C7 0.7697(4) 0.7700(3) 0.5038(3) 0.0357(6) Uani d . 1
C C8 0.9202(4) 0.8593(3) 0.5651(3) 0.0360(6) Uani d . 1
C C9 1.0470(4) 0.8557(3) 0.5107(3) 0.0409(7) Uani d . 1
H H9 1.0405 0.7962 0.4339 0.049 Uiso calc R 1
C C10 1.1847(4) 0.9430(4) 0.5734(3) 0.0455(8) Uani d . 1
H H10 1.2718 0.9439 0.5387 0.055 Uiso calc R 1
C C11 1.1900(4) 1.0280(4) 0.6875(4) 0.0478(8) Uani d . 1
H H11 1.2813 1.0866 0.7315 0.057 Uiso calc R 1
C C12 1.0576(4) 1.0257(4) 0.7364(3) 0.0467(8) Uani d . 1
H H12 1.0619 1.0833 0.8138 0.056 Uiso calc R 1
C C13 0.6148(4) 0.6072(3) 0.3459(3) 0.0364(7) Uani d . 1
C C14 0.5920(4) 0.5129(3) 0.2205(3) 0.0413(7) Uani d . 1
C C15 0.7066(5) 0.5198(4) 0.1525(3) 0.0503(9) Uani d . 1
H H15 0.7961 0.5841 0.1836 0.060 Uiso calc R 1
C C16 0.6843(6) 0.4295(5) 0.0382(3) 0.0614(11) Uani d . 1
H H16 0.7589 0.4317 -0.0095 0.074 Uiso calc R 1
C C17 0.5516(6) 0.3366(4) -0.0045(3) 0.0618(12) Uani d . 1
H H17 0.5350 0.2737 -0.0810 0.074 Uiso calc R 1
C C18 0.4414(6) 0.3377(4) 0.0686(4) 0.0579(10) Uani d . 1
H H18 0.3503 0.2750 0.0388 0.069 Uiso calc R 1
O O1 0.9015(4) 1.3381(4) 0.7872(4) 0.0961(12) Uani d . 1
H H1A 0.8903 1.4137 0.7917 0.115 Uiso d R 1
H H1B 0.8122 1.2886 0.7522 0.115 Uiso d R 1
O O2 0.8419(4) 1.5734(4) 0.7579(3) 0.1016(15) Uani d . 1
H H2A 0.7437 1.5628 0.7563 0.122 Uiso d R 1
H H2B 0.8689 1.6410 0.8221 0.122 Uiso d R 1
O O3 1.0127(5) 1.2728(4) 1.0018(4) 0.0965(12) Uani d . 1
H H3A 0.9674 1.1939 0.9586 0.116 Uiso d R 1
H H3B 0.9918 1.3013 0.9391 0.116 Uiso d R 1

loop_
_atom_site_aniso_label
_atom_site_aniso_U_11
_atom_site_aniso_U_22
_atom_site_aniso_U_33
_atom_site_aniso_U_12
_atom_site_aniso_U_13
_atom_site_aniso_U_23
Cd1 0.04181(16) 0.04290(16) 0.03342(15) 0.00872(11) 0.01224(10) -0.00034(11)
Cl1 0.0762(7) 0.0751(7) 0.0341(4) 0.0064(6) 0.0096(4) 0.0031(5)
Cl2 0.0516(5) 0.0511(5) 0.0594(6) 0.0155(4) 0.0159(4) 0.0157(4)
N1 0.0422(15) 0.0393(14) 0.0291(12) 0.0118(12) 0.0120(11) 0.0051(11)
N2 0.0372(14) 0.0363(13) 0.0329(13) 0.0098(11) 0.0121(11) 0.0029(11)
N3 0.0388(14) 0.0431(15) 0.0346(13) 0.0118(12) 0.0109(11) 0.0066(12)
N4 0.0422(15) 0.0380(14) 0.0318(13) 0.0100(12) 0.0117(11) 0.0058(11)
N5 0.0447(15) 0.0415(15) 0.0345(13) 0.0121(12) 0.0158(12) 0.0061(12)
N6 0.0612(19) 0.0394(15) 0.0317(14) 0.0119(14) 0.0097(13) 0.0013(12)
C1 0.0460(19) 0.0477(19) 0.0321(15) 0.0138(15) 0.0139(14) 0.0040(14)
C2 0.0474(19) 0.058(2) 0.0430(18) 0.0158(17) 0.0245(15) 0.0144(17)
C3 0.0386(18) 0.051(2) 0.0460(19) 0.0032(15) 0.0134(15) 0.0104(17)
C4 0.0432(18) 0.0439(18) 0.0377(17) 0.0081(15) 0.0110(14) 0.0077(15)
C5 0.0408(16) 0.0392(16) 0.0299(14) 0.0151(13) 0.0140(12) 0.0111(13)
C6 0.0402(16) 0.0351(15) 0.0348(15) 0.0129(13) 0.0135(13) 0.0104(13)
C7 0.0392(16) 0.0385(16) 0.0331(15) 0.0150(13) 0.0126(12) 0.0106(13)
C8 0.0390(16) 0.0387(16) 0.0327(15) 0.0148(13) 0.0107(12) 0.0101(13)
C9 0.0405(17) 0.0485(19) 0.0409(17) 0.0197(15) 0.0162(14) 0.0157(15)
C10 0.0383(17) 0.056(2) 0.053(2) 0.0182(16) 0.0191(15) 0.0240(18)
C11 0.0361(17) 0.053(2) 0.050(2) 0.0076(15) 0.0071(15) 0.0129(17)
C12 0.0428(19) 0.050(2) 0.0407(18) 0.0085(16) 0.0084(15) 0.0060(16)
C13 0.0441(17) 0.0375(16) 0.0295(14) 0.0151(14) 0.0119(13) 0.0080(13)
C14 0.054(2) 0.0425(17) 0.0292(15) 0.0198(16) 0.0116(14) 0.0074(14)
C15 0.058(2) 0.057(2) 0.0360(17) 0.0200(18) 0.0177(16) 0.0066(17)
C16 0.077(3) 0.076(3) 0.0372(19) 0.035(3) 0.0264(19) 0.009(2)
C17 0.092(3) 0.061(3) 0.0333(18) 0.037(3) 0.016(2) 0.0039(18)
C18 0.077(3) 0.046(2) 0.0389(19) 0.013(2) 0.0070(18) -0.0011(17)
O1 0.066(2) 0.100(3) 0.100(3) -0.004(2) 0.016(2) 0.010(2)
O2 0.071(2) 0.112(3) 0.083(3) -0.018(2) 0.033(2) -0.016(2)
O3 0.098(3) 0.079(3) 0.085(3) 0.006(2) 0.019(2) -0.007(2)

loop_
_atom_type_symbol
_atom_type_description
_atom_type_scat_dispersion_real
_atom_type_scat_dispersion_imag
_atom_type_scat_source
C C 0.0033 0.0016 'International Tables Vol C Tables 4.2.6.8 and 6.1.1.4'
H H 0.0000 0.0000 'International Tables Vol C Tables 4.2.6.8 and 6.1.1.4'
N N 0.0061 0.0033 'International Tables Vol C Tables 4.2.6.8 and 6.1.1.4'
O O 0.0106 0.0060 'International Tables Vol C Tables 4.2.6.8 and 6.1.1.4'
Cl Cl 0.1484 0.1585 'International Tables Vol C Tables 4.2.6.8 and 6.1.1.4'
Cd Cd -0.8075 1.2024 'International Tables Vol C Tables 4.2.6.8 and 6.1.1.4'

loop_
_geom_angle_atom_site_label_1
_geom_angle_atom_site_label_2
_geom_angle_atom_site_label_3
_geom_angle
_geom_angle_publ_flag
N2 Cd1 N1 68.19(10) yes
N2 Cd1 Cl1 139.44(7) yes
N1 Cd1 Cl1 103.21(8) yes
N2 Cd1 N3 68.61(10) yes
N1 Cd1 N3 135.15(9) yes
Cl1 Cd1 N3 101.59(7) yes
N2 Cd1 Cl2 106.25(7) yes
N1 Cd1 Cl2 99.85(7) yes
Cl1 Cd1 Cl2 114.31(5) yes
N3 Cd1 Cl2 103.11(7) yes
C1 N1 C5 117.6(3) ?
C1 N1 Cd1 124.1(2) ?
C5 N1 Cd1 118.2(2) ?
C6 N2 C7 116.7(3) ?
C6 N2 Cd1 122.0(2) ?
C7 N2 Cd1 121.0(2) ?
C12 N3 C8 118.6(3) ?
C12 N3 Cd1 124.3(2) ?
C8 N3 Cd1 116.9(2) ?
C6 N4 C13 114.9(3) ?
C7 N5 C13 115.5(3) ?
C14 N6 C18 117.3(3) ?
N1 C1 C2 122.9(3) ?
N1 C1 H1 118.5 ?
C2 C1 H1 118.5 ?
C3 C2 C1 119.0(3) ?
C3 C2 H2 120.5 ?
C1 C2 H2 120.5 ?
C2 C3 C4 119.6(3) ?
C2 C3 H3 120.2 ?
C4 C3 H3 120.2 ?
C5 C4 C3 117.8(3) ?
C5 C4 H4 121.1 ?
C3 C4 H4 121.1 ?
N1 C5 C4 123.1(3) ?
N1 C5 C6 114.9(3) ?
C4 C5 C6 121.9(3) ?
N4 C6 N2 124.4(3) ?
N4 C6 C5 120.1(3) ?
N2 C6 C5 115.5(3) ?
N5 C7 N2 123.6(3) ?
N5 C7 C8 119.9(3) ?
N2 C7 C8 116.5(3) ?
N3 C8 C9 122.7(3) ?
N3 C8 C7 115.8(3) ?
C9 C8 C7 121.5(3) ?
C8 C9 C10 118.4(3) ?
C8 C9 H9 120.8 ?
C10 C9 H9 120.8 ?
C11 C10 C9 118.9(3) ?
C11 C10 H10 120.5 ?
C9 C10 H10 120.5 ?
C10 C11 C12 119.3(4) ?
C10 C11 H11 120.4 ?
C12 C11 H11 120.4 ?
N3 C12 C11 122.1(3) ?
N3 C12 H12 118.9 ?
C11 C12 H12 118.9 ?
N5 C13 N4 124.8(3) ?
N5 C13 C14 117.0(3) ?
N4 C13 C14 118.2(3) ?
N6 C14 C15 123.4(3) ?
N6 C14 C13 117.0(3) ?
C15 C14 C13 119.6(3) ?
C16 C15 C14 118.4(4) ?
C16 C15 H15 120.8 ?
C14 C15 H15 120.8 ?
C17 C16 C15 119.2(4) ?
C17 C16 H16 120.4 ?
C15 C16 H16 120.4 ?
C16 C17 C18 118.7(4) ?
C16 C17 H17 120.6 ?
C18 C17 H17 120.6 ?
N6 C18 C17 122.9(4) ?
N6 C18 H18 118.6 ?
C17 C18 H18 118.6 ?
H1A O1 H1B 105.8 ?
H2A O2 H2B 95.9 ?
H3A O3 H3B 93.1 ?

loop_
_geom_bond_atom_site_label_1
_geom_bond_atom_site_label_2
_geom_bond_distance
_geom_bond_publ_flag
Cd1 N2 2.298(3) yes
Cd1 N1 2.392(3) yes
Cd1 Cl1 2.4049(12) yes
Cd1 N3 2.418(3) yes
Cd1 Cl2 2.4650(11) yes
N1 C1 1.333(4) ?
N1 C5 1.350(4) ?
N2 C6 1.329(4) ?
N2 C7 1.334(4) ?
N3 C12 1.331(5) ?
N3 C8 1.345(4) ?
N4 C6 1.323(4) ?
N4 C13 1.347(4) ?
N5 C7 1.327(4) ?
N5 C13 1.334(5) ?
N6 C14 1.326(5) ?
N6 C18 1.338(5) ?
C1 C2 1.371(5) ?
C1 H1 0.9300 ?
C2 C3 1.368(5) ?
C2 H2 0.9300 ?
C3 C4 1.388(5) ?
C3 H3 0.9300 ?
C4 C5 1.374(5) ?
C4 H4 0.9300 ?
C5 C6 1.488(4) ?
C7 C8 1.478(5) ?
C8 C9 1.379(4) ?
C9 C10 1.389(5) ?
C9 H9 0.9300 ?
C10 C11 1.374(5) ?
C10 H10 0.9300 ?
C11 C12 1.388(5) ?
C11 H11 0.9300 ?
C12 H12 0.9300 ?
C13 C14 1.487(4) ?
C14 C15 1.389(5) ?
C15 C16 1.375(5) ?
C15 H15 0.9300 ?
C16 C17 1.364(7) ?
C16 H16 0.9300 ?
C17 C18 1.392(6) ?
C17 H17 0.9300 ?
C18 H18 0.9300 ?
O1 H1A 0.8503 ?
O1 H1B 0.8601 ?
O2 H2A 0.8647 ?
O2 H2B 0.8605 ?
O3 H3A 0.8693 ?
O3 H3B 0.8787 ?

loop_
_geom_hbond_atom_site_label_D
_geom_hbond_atom_site_label_H
_geom_hbond_atom_site_label_A
_geom_hbond_site_symmetry_A
_geom_hbond_distance_DH
_geom_hbond_distance_HA
_geom_hbond_distance_DA
_geom_hbond_angle_DHA
_geom_hbond_publ_flag
O1 H1A O2 ? 0.85 2.02 2.854(4) 166 yes
O1 H1B Cl2 ? 0.86 2.34 3.183(4) 167 yes
O2 H2A N6 2_676 0.87 2.09 2.908(4) 159 yes
O2 H2B O3 2_787 0.86 2.02 2.794(4) 149 yes
O3 H3A Cl1 ? 0.87 2.60 3.325(4) 142 yes
O3 H3B O1 ? 0.88 2.00 2.864(6) 168 yes
